data_4313682
loop_
_publ_author_name
'Jan Janczak'

_publ_contact_author
;
            Jan Janczak
            Insitute of Low Temperature and Structure Research,
            Polsih Academy of Sciences,
            P.O.Box 1410, 50-950 Wroclaw, Poland
;
_publ_contact_author_email janczak@int.pan.wroc.pl
_publ_section_title
;
 Synthesis, Structural Investigation, and Solid-State Properties of
 Iodine-Doped Zirconium Diphthalocyanine, [ZrPc2]I3.I2
;
_journal_name_full 'Inorganic Chemistry'
_journal_page_first 3549
_journal_page_last 3558
_journal_paper_doi 10.1021/ic020717i
_journal_volume 42
_journal_year 2003
_chemical_formula_moiety 'C64 H32 I5 N16 Zr'
_chemical_formula_sum 'C64 H32 I5 N16 Zr'
_chemical_formula_weight 1750.78
_chemical_melting_point decompsition
_chemical_name_common 'zriconinum diphthalocyanine'
_chemical_name_systematic
;
   Zirconium diphthalocyanine triiodide diiodine
;
_space_group_IT_number 11
_symmetry_cell_setting monoclinic
_symmetry_space_group_name_Hall '-P 2yb'
_symmetry_space_group_name_H-M 'P 1 21/m 1'
_atom_sites_solution_hydrogens geom
_atom_sites_solution_primary direct
_atom_sites_solution_secondary difmap
_audit_creation_method SHELXL-97
_cell_angle_alpha 90.00
_cell_angle_beta 99.43(3)
_cell_angle_gamma 90.00
_cell_formula_units_Z 2
_cell_length_a 6.7350(10)
_cell_length_b 25.023(5)
_cell_length_c 17.440(3)
_cell_measurement_reflns_used 3095
_cell_measurement_temperature 293(2)
_cell_measurement_theta_max 27.5
_cell_measurement_theta_min 3.4
_cell_volume 2899.4(9)
_computing_cell_refinement 'KUMA KM-4 CCD software'
_computing_data_collection 'KUMA KM-4 CCD software'
_computing_data_reduction 'KUMA KM-4 CCD software'
_computing_molecular_graphics 'SHELXTL (Sheldrick, 1990)'
_computing_publication_material 'SHELXL-97 (Sheldrick, 1997)'
_computing_structure_refinement 'SHELXL-97 (Sheldrick, 1997)'
_computing_structure_solution 'SHELXS-97 (Sheldrick, 1990)'
_diffrn_ambient_temperature 293(2)
_diffrn_detector_area_resol_mean '1024x1024 with blocks 2x2'
_diffrn_measured_fraction_theta_full 0.967
_diffrn_measured_fraction_theta_max 0.950
_diffrn_measurement_device_type 'KUMA KM-4 with area CCD detector'
_diffrn_measurement_method \w-scan
_diffrn_radiation_monochromator graphite
_diffrn_radiation_source 'fine-focus sealed tube'
_diffrn_radiation_type MoK\a
_diffrn_radiation_wavelength 0.71073
_diffrn_reflns_av_R_equivalents 0.0185
_diffrn_reflns_av_sigmaI/netI 0.0657
_diffrn_reflns_limit_h_max 8
_diffrn_reflns_limit_h_min -6
_diffrn_reflns_limit_k_max 32
_diffrn_reflns_limit_k_min -32
_diffrn_reflns_limit_l_max 22
_diffrn_reflns_limit_l_min -22
_diffrn_reflns_number 22932
_diffrn_reflns_theta_full 25.50
_diffrn_reflns_theta_max 27.60
_diffrn_reflns_theta_min 3.40
_diffrn_standards_decay_% 0.15
_diffrn_standards_interval_count 'after every 40 images'
_diffrn_standards_number 'one image'
_exptl_absorpt_coefficient_mu 2.910
_exptl_absorpt_correction_T_max 0.6224
_exptl_absorpt_correction_T_min 0.5418
_exptl_absorpt_correction_type analytical
_exptl_absorpt_process_details
;
face-indexed, SHELXTL (Sheldrick, 1990)
;
_exptl_crystal_colour black-violet
_exptl_crystal_density_diffrn 2.005
_exptl_crystal_density_meas 2.00
_exptl_crystal_density_method floatation
_exptl_crystal_description parallelepiped
_exptl_crystal_F_000 1666
_exptl_crystal_size_max 0.24
_exptl_crystal_size_mid 0.22
_exptl_crystal_size_min 0.18
_refine_diff_density_max 0.670
_refine_diff_density_min -0.342
_refine_diff_density_rms 0.057
_refine_ls_extinction_method none
_refine_ls_goodness_of_fit_ref 1.012
_refine_ls_hydrogen_treatment mixed
_refine_ls_matrix_type full
_refine_ls_number_parameters 397
_refine_ls_number_reflns 6527
_refine_ls_number_restraints 0
_refine_ls_restrained_S_all 1.012
_refine_ls_R_factor_all 0.1308
_refine_ls_R_factor_gt 0.0483
_refine_ls_shift/su_max 0.001
_refine_ls_shift/su_mean 0.000
_refine_ls_structure_factor_coef Fsqd
_refine_ls_weighting_details 'calc w=1/[\s^2^(Fo^2^)+(0.0162P)^2^+0.0000P] where P=(Fo^2^+2Fc^2^)/3'
_refine_ls_weighting_scheme calc
_refine_ls_wR_factor_gt 0.0483
_refine_ls_wR_factor_ref 0.0573
_reflns_number_gt 3095
_reflns_number_total 6527
_reflns_threshold_expression >2sigma(I)
_cod_data_source_file ic020717i.cif
_cod_data_source_block zrpci260
_cod_depositor_comments
;
The following automatic conversions were performed:
data name '_publ_contact_email' replaced with
'_publ_contact_author_email' as specified in the replacement file
'/home/antanas/src/cod-tools/trunk/data/replacement-values/replacement_tags.lst'.

Automatic conversion script
Id: cif_correct_tags 4998 2017-03-02 13:24:31Z antanas 
;
_cod_original_sg_symbol_H-M 'P 21/m'
_cod_database_code 4313682

loop_
_symmetry_equiv_pos_as_xyz
'x, y, z'
'-x, y+1/2, -z'
'-x, -y, -z'
'x, -y-1/2, z'

loop_
_atom_site_label
_atom_site_type_symbol
_atom_site_fract_x
_atom_site_fract_y
_atom_site_fract_z
_atom_site_U_iso_or_equiv
_atom_site_adp_type
_atom_site_occupancy
_atom_site_symmetry_multiplicity
_atom_site_calc_flag
_atom_site_refinement_flags
_atom_site_disorder_assembly
_atom_site_disorder_group
I1 I 0.36039(7) 0.2500 0.36200(2) 0.09423(15) Uani 1 2 d S . .
I2 I 0.34396(8) 0.366738(14) 0.36300(2) 0.14540(18) Uani 1 1 d . . .
I3 I 0.07340(6) 0.458968(15) 0.46097(2) 0.13452(17) Uani 1 1 d . . .
Zr1 Zr 0.23378(7) 0.2500 0.85161(3) 0.05169(13) Uani 1 2 d S . .
N1 N 0.4874(6) 0.2500 0.6810(2) 0.0599(11) Uani 1 2 d S . .
N2 N 0.4367(4) 0.30403(11) 0.79317(14) 0.0573(7) Uani 1 1 d . . .
N3 N 0.4769(4) 0.38345(11) 0.87543(19) 0.0618(8) Uani 1 1 d . . .
N4 N 0.4046(4) 0.30407(11) 0.94684(15) 0.0577(7) Uani 1 1 d . . .
N5 N 0.4093(5) 0.2500 1.0612(2) 0.0521(10) Uani 1 2 d S . .
N6 N 0.0580(6) 0.2500 0.7274(2) 0.0630(11) Uani 1 2 d S . .
N7 N 0.0292(4) 0.34600(12) 0.69678(17) 0.0653(8) Uani 1 1 d . . .
N8 N 0.0482(4) 0.32816(11) 0.83763(18) 0.0647(8) Uani 1 1 d . . .
N9 N -0.0153(4) 0.34662(13) 0.96562(19) 0.0687(8) Uani 1 1 d . . .
N10 N 0.0298(5) 0.2500 0.9475(2) 0.0564(10) Uani 1 2 d S . .
C1 C 0.4809(4) 0.29719(13) 0.71771(19) 0.0496(8) Uani 1 1 d . . .
C2 C 0.5116(6) 0.34550(15) 0.6802(2) 0.0714(11) Uani 1 1 d . . .
C3 C 0.5403(5) 0.36085(16) 0.6043(2) 0.0716(11) Uani 1 1 d . . .
H3 H 0.5589 0.3351 0.5676 0.086 Uiso 1 1 calc R . .
C4 C 0.5401(7) 0.4110(2) 0.5870(3) 0.0969(14) Uani 1 1 d . . .
H4 H 0.5410 0.4207 0.5356 0.116 Uiso 1 1 calc R . .
C5 C 0.5385(7) 0.45433(17) 0.6469(3) 0.1022(15) Uani 1 1 d . . .
H5 H 0.5539 0.4899 0.6337 0.123 Uiso 1 1 calc R . .
C6 C 0.5140(6) 0.44085(15) 0.7209(3) 0.0814(12) Uani 1 1 d . . .
H6 H 0.5049 0.4666 0.7586 0.098 Uiso 1 1 calc R . .
C7 C 0.5035(5) 0.38533(15) 0.7368(2) 0.0614(9) Uani 1 1 d . . .
C8 C 0.4675(5) 0.35923(14) 0.8049(2) 0.0585(9) Uani 1 1 d . . .
C9 C 0.4556(6) 0.35696(13) 0.9383(2) 0.0674(11) Uani 1 1 d . . .
C10 C 0.4915(5) 0.38422(14) 1.0147(2) 0.0532(9) Uani 1 1 d . . .
C11 C 0.5477(6) 0.43641(16) 1.0339(3) 0.0844(13) Uani 1 1 d . . .
H11 H 0.5695 0.4612 0.9965 0.101 Uiso 1 1 calc R . .
C12 C 0.5696(6) 0.44958(16) 1.1121(3) 0.0784(12) Uani 1 1 d . . .
H12 H 0.6135 0.4837 1.1279 0.094 Uiso 1 1 calc R . .
C13 C 0.5259(5) 0.41161(16) 1.1702(2) 0.0753(11) Uani 1 1 d . . .
H13 H 0.5259 0.4224 1.2213 0.090 Uiso 1 1 calc R . .
C14 C 0.4846(5) 0.35965(14) 1.1484(2) 0.0688(11) Uani 1 1 d . . .
H14 H 0.4752 0.3335 1.1855 0.083 Uiso 1 1 calc R . .
C15 C 0.4564(5) 0.34639(13) 1.0681(2) 0.0586(9) Uani 1 1 d . . .
C16 C 0.4183(5) 0.29714(13) 1.0242(2) 0.0578(9) Uani 1 1 d . . .
C17 C -0.0693(8) 0.27807(16) 0.4663(3) 0.1194(17) Uani 1 1 d . . .
H17 H -0.0845 0.2953 0.4184 0.143 Uiso 1 1 calc R . .
C18 C -0.0499(6) 0.30739(16) 0.52776(18) 0.0757(11) Uani 1 1 d . . .
H18 H -0.0602 0.3445 0.5271 0.091 Uiso 1 1 calc R . .
C19 C -0.0109(5) 0.27626(11) 0.5967(2) 0.0628(10) Uani 1 1 d . . .
C20 C 0.0394(5) 0.29422(14) 0.6783(2) 0.0621(10) Uani 1 1 d . . .
C21 C 0.0353(5) 0.36239(14) 0.7737(2) 0.0635(10) Uani 1 1 d . . .
C22 C 0.0041(5) 0.41389(14) 0.7934(2) 0.0628(10) Uani 1 1 d . . .
C23 C -0.0007(5) 0.46317(17) 0.7462(2) 0.0736(11) Uani 1 1 d . . .
H23 H 0.0147 0.4634 0.6942 0.088 Uiso 1 1 calc R . .
C24 C -0.0295(6) 0.50747(17) 0.7862(3) 0.0865(13) Uani 1 1 d . . .
H24 H -0.0322 0.5400 0.7603 0.104 Uiso 1 1 calc R . .
C25 C -0.0569(5) 0.50819(17) 0.8672(3) 0.0792(12) Uani 1 1 d . . .
H25 H -0.0846 0.5399 0.8911 0.095 Uiso 1 1 calc R . .
C26 C -0.0408(5) 0.46078(16) 0.9077(2) 0.0647(10) Uani 1 1 d . . .
H26 H -0.0514 0.4597 0.9602 0.078 Uiso 1 1 calc R . .
C27 C -0.0091(5) 0.41574(12) 0.8682(2) 0.0551(9) Uani 1 1 d . . .
C28 C 0.0021(5) 0.35863(15) 0.8950(2) 0.0663(10) Uani 1 1 d . . .
C29 C -0.0080(5) 0.29531(18) 0.9863(2) 0.0698(11) Uani 1 1 d . . .
C30 C -0.0458(5) 0.27890(13) 1.0672(2) 0.0580(9) Uani 1 1 d . . .
C31 C -0.0715(5) 0.30366(16) 1.1325(2) 0.0682(10) Uani 1 1 d . . .
H31 H -0.0672 0.3408 1.1341 0.082 Uiso 1 1 calc R . .
C32 C -0.1026(6) 0.27766(14) 1.1947(3) 0.0817(12) Uani 1 1 d . . .
H32 H -0.1246 0.2963 1.2386 0.098 Uiso 1 1 calc R . .

loop_
_atom_site_aniso_label
_atom_site_aniso_U_11
_atom_site_aniso_U_22
_atom_site_aniso_U_33
_atom_site_aniso_U_23
_atom_site_aniso_U_13
_atom_site_aniso_U_12
I1 0.0987(3) 0.0938(3) 0.0902(3) 0.000 0.0154(3) 0.000
I2 0.2469(5) 0.0928(2) 0.1038(3) 0.0022(2) 0.0504(3) -0.0142(3)
I3 0.1424(3) 0.1157(3) 0.1455(3) 0.0440(2) 0.0236(3) -0.0129(3)
Zr1 0.0441(3) 0.0492(3) 0.0636(3) 0.000 0.0146(2) 0.000
N1 0.065(3) 0.053(3) 0.064(3) 0.000 0.018(2) 0.000
N2 0.0694(19) 0.0541(17) 0.0514(17) 0.0063(15) 0.0188(14) 0.0008(16)
N3 0.0574(19) 0.0556(18) 0.075(2) -0.0119(18) 0.0182(17) -0.0036(15)
N4 0.0639(19) 0.0610(19) 0.0495(17) 0.0093(16) 0.0127(14) 0.0086(15)
N5 0.0165(19) 0.052(2) 0.091(3) 0.000 0.018(2) 0.000
N6 0.075(3) 0.065(3) 0.050(2) 0.000 0.012(2) 0.000
N7 0.072(2) 0.073(2) 0.0504(18) 0.0104(17) 0.0089(15) 0.0077(17)
N8 0.062(2) 0.0563(18) 0.074(2) -0.0026(17) 0.0043(17) -0.0090(16)
N9 0.066(2) 0.068(2) 0.077(2) 0.0036(18) 0.0251(18) 0.0205(17)
N10 0.037(2) 0.080(3) 0.056(3) 0.000 0.017(2) 0.000
C1 0.0382(19) 0.052(2) 0.061(2) 0.0073(19) 0.0135(17) -0.0141(17)
C2 0.074(3) 0.064(2) 0.070(3) 0.001(2) -0.007(2) 0.005(2)
C3 0.061(3) 0.063(3) 0.094(3) 0.002(2) 0.023(2) 0.009(2)
C4 0.114(4) 0.084(3) 0.089(3) 0.035(3) 0.005(3) 0.019(3)
C5 0.141(4) 0.057(3) 0.106(4) 0.013(3) 0.011(3) -0.021(3)
C6 0.091(3) 0.059(3) 0.091(3) 0.027(2) 0.002(3) -0.003(2)
C7 0.055(2) 0.068(2) 0.064(2) 0.001(2) 0.0151(19) 0.0054(19)
C8 0.053(2) 0.052(2) 0.073(2) 0.033(2) 0.0186(19) -0.0051(18)
C9 0.094(3) 0.0319(19) 0.080(3) 0.022(2) 0.025(2) -0.0042(19)
C10 0.045(2) 0.051(2) 0.064(2) -0.0060(19) 0.0078(18) 0.0014(17)
C11 0.096(3) 0.051(2) 0.111(4) 0.011(2) 0.031(3) 0.032(2)
C12 0.061(3) 0.063(3) 0.111(4) -0.013(3) 0.013(3) -0.001(2)
C13 0.062(3) 0.074(3) 0.093(3) -0.007(2) 0.022(2) -0.009(2)
C14 0.053(2) 0.044(2) 0.113(3) 0.026(2) 0.024(2) 0.0112(18)
C15 0.058(2) 0.051(2) 0.070(2) -0.018(2) 0.020(2) -0.0167(18)
C16 0.055(2) 0.044(2) 0.077(3) -0.014(2) 0.018(2) -0.0045(17)
C17 0.157(4) 0.070(3) 0.146(4) -0.003(3) 0.070(4) -0.001(3)
C18 0.131(3) 0.065(2) 0.0350(19) -0.010(2) 0.025(2) 0.018(3)
C19 0.086(3) 0.0351(16) 0.064(2) 0.0041(16) 0.002(2) 0.0095(17)
C20 0.054(2) 0.056(2) 0.076(3) -0.009(2) 0.010(2) 0.0050(19)
C21 0.056(2) 0.049(2) 0.079(3) 0.014(2) -0.008(2) -0.0130(18)
C22 0.065(3) 0.053(2) 0.070(3) -0.009(2) 0.010(2) -0.0168(19)
C23 0.046(2) 0.084(3) 0.089(3) 0.007(3) 0.003(2) -0.007(2)
C24 0.110(4) 0.066(3) 0.077(3) 0.017(2) -0.005(3) 0.012(3)
C25 0.055(3) 0.077(3) 0.104(4) -0.004(3) 0.011(2) 0.019(2)
C26 0.054(2) 0.074(3) 0.069(2) 0.010(2) 0.0157(19) 0.009(2)
C27 0.060(2) 0.0351(18) 0.068(2) 0.0047(19) 0.003(2) 0.0202(17)
C28 0.074(3) 0.070(3) 0.060(2) -0.003(2) 0.025(2) -0.001(2)
C29 0.071(3) 0.092(3) 0.054(2) 0.003(2) 0.032(2) 0.000(2)
C30 0.048(2) 0.069(2) 0.055(2) -0.0001(18) -0.0009(18) 0.0217(17)
C31 0.046(2) 0.066(2) 0.094(3) -0.028(3) 0.016(2) 0.004(2)
C32 0.100(3) 0.071(3) 0.080(3) -0.005(2) 0.031(3) -0.002(2)

loop_
_atom_type_symbol
_atom_type_description
_atom_type_scat_dispersion_real
_atom_type_scat_dispersion_imag
_atom_type_scat_source
C C 0.0033 0.0016 'International Tables Vol C Tables 4.2.6.8 and 6.1.1.4'
H H 0.0000 0.0000 'International Tables Vol C Tables 4.2.6.8 and 6.1.1.4'
N N 0.0061 0.0033 'International Tables Vol C Tables 4.2.6.8 and 6.1.1.4'
Zr Zr -2.9673 0.5597 'International Tables Vol C Tables 4.2.6.8 and 6.1.1.4'
I I -0.4742 1.8119 'International Tables Vol C Tables 4.2.6.8 and 6.1.1.4'

loop_
_geom_angle_atom_site_label_1
_geom_angle_atom_site_label_2
_geom_angle_atom_site_label_3
_geom_angle
_geom_angle_site_symmetry_1
_geom_angle_site_symmetry_3
_geom_angle_publ_flag
I2 I1 I2 175.50(3) 4_565 . ?
N2 Zr1 N2 72.79(14) . 4_565 ?
N2 Zr1 N6 80.33(10) . . ?
N2 Zr1 N6 80.33(10) 4_565 . ?
N2 Zr1 N4 73.03(10) . . ?
N2 Zr1 N4 113.99(9) 4_565 . ?
N6 Zr1 N4 143.37(7) . . ?
N2 Zr1 N4 113.99(9) . 4_565 ?
N2 Zr1 N4 73.03(9) 4_565 4_565 ?
N6 Zr1 N4 143.37(7) . 4_565 ?
N4 Zr1 N4 72.10(13) . 4_565 ?
N2 Zr1 N8 143.92(10) . 4_565 ?
N2 Zr1 N8 78.72(10) 4_565 4_565 ?
N6 Zr1 N8 73.37(9) . 4_565 ?
N4 Zr1 N8 140.51(10) . 4_565 ?
N4 Zr1 N8 77.07(10) 4_565 4_565 ?
N2 Zr1 N8 78.72(10) . . ?
N2 Zr1 N8 143.92(11) 4_565 . ?
N6 Zr1 N8 73.37(9) . . ?
N4 Zr1 N8 77.07(10) . . ?
N4 Zr1 N8 140.51(10) 4_565 . ?
N8 Zr1 N8 115.53(13) 4_565 . ?
N2 Zr1 N10 142.00(7) . . ?
N2 Zr1 N10 142.00(7) 4_565 . ?
N6 Zr1 N10 113.82(13) . . ?
N4 Zr1 N10 76.46(10) . . ?
N4 Zr1 N10 76.46(10) 4_565 . ?
N8 Zr1 N10 72.77(9) 4_565 . ?
N8 Zr1 N10 72.77(9) . . ?
C1 N1 C1 122.5(4) 4_565 . ?
C1 N2 C8 102.0(3) . . ?
C1 N2 Zr1 125.5(2) . . ?
C8 N2 Zr1 127.0(2) . . ?
C9 N3 C8 122.4(3) . . ?
C16 N4 C9 104.7(3) . . ?
C16 N4 Zr1 126.2(2) . . ?
C9 N4 Zr1 126.1(2) . . ?
C16 N5 C16 121.7(4) 4_565 . ?
C20 N6 C20 105.3(4) 4_565 . ?
C20 N6 Zr1 124.2(2) 4_565 . ?
C20 N6 Zr1 124.2(2) . . ?
C20 N7 C21 121.3(3) . . ?
C28 N8 C21 104.8(3) . . ?
C28 N8 Zr1 126.3(2) . . ?
C21 N8 Zr1 124.4(3) . . ?
C28 N9 C29 118.5(3) . . ?
C29 N10 C29 112.2(4) . 4_565 ?
C29 N10 Zr1 122.3(2) . . ?
C29 N10 Zr1 122.3(2) 4_565 . ?
N1 C1 C2 120.9(3) . . ?
N1 C1 N2 125.4(3) . . ?
C2 C1 N2 113.6(3) . . ?
C1 C2 C7 104.9(3) . . ?
C1 C2 C3 135.9(4) . . ?
C7 C2 C3 119.2(4) . . ?
C4 C3 C2 119.1(4) . . ?
C3 C4 C5 122.5(4) . . ?
C6 C5 C4 119.4(4) . . ?
C5 C6 C7 116.3(4) . . ?
C2 C7 C8 107.1(4) . . ?
C2 C7 C6 123.1(4) . . ?
C8 C7 C6 129.6(4) . . ?
N3 C8 N2 123.5(3) . . ?
N3 C8 C7 124.4(3) . . ?
N2 C8 C7 111.9(3) . . ?
N3 C9 N4 129.7(3) . . ?
N3 C9 C10 119.8(3) . . ?
N4 C9 C10 110.5(3) . . ?
C15 C10 C11 123.8(3) . . ?
C15 C10 C9 105.7(3) . . ?
C11 C10 C9 130.5(4) . . ?
C10 C11 C12 116.2(4) . . ?
C11 C12 C13 121.9(4) . . ?
C14 C13 C12 118.8(4) . . ?
C13 C14 C15 118.9(3) . . ?
C10 C15 C14 119.7(3) . . ?
C10 C15 C16 105.3(3) . . ?
C14 C15 C16 134.5(3) . . ?
N4 C16 N5 126.1(3) . . ?
N4 C16 C15 113.3(3) . . ?
N5 C16 C15 120.6(3) . . ?
C18 C17 C17 124.7(3) . 4_565 ?
C17 C18 C19 111.8(4) . . ?
C19 C19 C18 123.3(2) 4_565 . ?
C19 C19 C20 107.69(18) 4_565 . ?
C18 C19 C20 129.0(3) . . ?
N7 C20 N6 128.7(3) . . ?
N7 C20 C19 120.8(3) . . ?
N6 C20 C19 109.5(3) . . ?
C22 C21 N8 111.9(4) . . ?
C22 C21 N7 122.6(3) . . ?
N8 C21 N7 125.0(3) . . ?
C27 C22 C21 108.7(3) . . ?
C27 C22 C23 121.3(3) . . ?
C21 C22 C23 129.9(4) . . ?
C24 C23 C22 113.1(4) . . ?
C23 C24 C25 124.6(4) . . ?
C26 C25 C24 118.4(4) . . ?
C27 C26 C25 117.5(4) . . ?
C22 C27 C26 124.9(3) . . ?
C22 C27 C28 105.4(3) . . ?
C26 C27 C28 129.6(4) . . ?
N9 C28 N8 130.6(4) . . ?
N9 C28 C27 120.7(3) . . ?
N8 C28 C27 108.4(3) . . ?
N9 C29 N10 131.9(3) . . ?
N9 C29 C30 120.3(3) . . ?
N10 C29 C30 107.9(4) . . ?
C31 C30 C30 117.7(2) . 4_565 ?
C31 C30 C29 136.7(4) . . ?
C30 C30 C29 105.6(2) 4_565 . ?
C32 C31 C30 122.5(4) . . ?
C31 C32 C32 119.8(2) . 4_565 ?

loop_
_geom_bond_atom_site_label_1
_geom_bond_atom_site_label_2
_geom_bond_distance
_geom_bond_site_symmetry_2
_geom_bond_publ_flag
I1 I2 2.9234(7) 4_565 ?
I1 I2 2.9234(7) . ?
I3 I3 2.7365(10) 3_566 ?
Zr1 N2 2.278(3) . ?
Zr1 N2 2.278(3) 4_565 ?
Zr1 N6 2.292(4) . ?
Zr1 N4 2.299(3) . ?
Zr1 N4 2.299(3) 4_565 ?
Zr1 N8 2.312(3) 4_565 ?
Zr1 N8 2.312(3) . ?
Zr1 N10 2.331(4) . ?
N1 C1 1.347(4) 4_565 ?
N1 C1 1.347(4) . ?
N2 C1 1.406(4) . ?
N2 C8 1.407(4) . ?
N3 C9 1.309(4) . ?
N3 C8 1.363(4) . ?
N4 C16 1.349(4) . ?
N4 C9 1.382(4) . ?
N5 C16 1.350(4) 4_565 ?
N5 C16 1.350(4) . ?
N6 C20 1.392(4) 4_565 ?
N6 C20 1.392(4) . ?
N7 C20 1.339(4) . ?
N7 C21 1.398(4) . ?
N8 C28 1.335(4) . ?
N8 C21 1.397(4) . ?
N9 C28 1.291(4) . ?
N9 C29 1.332(4) . ?
N10 C29 1.366(4) . ?
N10 C29 1.366(4) 4_565 ?
C1 C2 1.406(5) . ?
C2 C7 1.410(5) . ?
C2 C3 1.422(5) . ?
C3 C4 1.290(5) . ?
C4 C5 1.508(6) . ?
C5 C6 1.370(5) . ?
C6 C7 1.421(5) . ?
C7 C8 1.411(4) . ?
C9 C10 1.482(5) . ?
C10 C15 1.375(4) . ?
C10 C11 1.385(5) . ?
C11 C12 1.388(5) . ?
C12 C13 1.454(5) . ?
C13 C14 1.370(5) . ?
C14 C15 1.422(5) . ?
C15 C16 1.451(4) . ?
C17 C18 1.288(5) . ?
C17 C17 1.405(8) 4_565 ?
C18 C19 1.420(4) . ?
C19 C19 1.314(6) 4_565 ?
C19 C20 1.479(5) . ?
C21 C22 1.358(4) . ?
C22 C27 1.324(4) . ?
C22 C23 1.479(5) . ?
C23 C24 1.340(5) . ?
C24 C25 1.455(5) . ?
C25 C26 1.376(5) . ?
C26 C27 1.356(4) . ?
C27 C28 1.502(5) . ?
C29 C30 1.530(5) . ?
C30 C31 1.333(4) . ?
C30 C30 1.446(6) 4_565 ?
C31 C32 1.310(4) . ?
C32 C32 1.384(7) 4_565 ?
